data_4327656
loop_
_publ_author_name
'Subodh Kanti Dutta'
'Satyabrata Samanta'
'Sujit Baran Kumar'
'Oc Hee Han'
'Pannee Burckel'
'A. Alan Pinkerton'
'Muktimoy Chaudhury'

_publ_contact_author
;
     A.A. Pinkerton
     Department of Chemistry
     University of Toledo
     Toledo
     OH 43606
     USA
;
_publ_contact_author_email APinker@UofT02.UTOLEDO.EDU
_publ_contact_author_fax '(419) 530 4033'
_publ_contact_author_phone '(419) 530 4580'
_publ_section_title
;
 Mixed-Oxidation Divanadium(IV,V) Compound with Ligand Asymmetry:
 Electronic and Molecular Structure in Solution and in the Solid State
;
_journal_name_full 'Inorganic Chemistry'
_journal_page_first 1982
_journal_page_last 1988
_journal_paper_doi 10.1021/ic980743+
_journal_volume 38
_journal_year 1999
_chemical_compound_source 'crystallized from acetone-toluene'
_chemical_formula_structural (ImH)[L1OV-(mue-O)-VOL2].(CH3)2CO.H2O
_chemical_formula_sum 'C24 H28 Br N6 O7 S4 V2'
_chemical_formula_weight 822.58
_chemical_name_systematic ?
_space_group_IT_number 62
_symmetry_cell_setting orthorhombic
_symmetry_space_group_name_Hall '-P 2ac 2n'
_symmetry_space_group_name_H-M 'P n m a'
_atom_type_scat_source International_Tables_for_Xray_Crystallography
_audit_creation_date 14-07-98
_audit_creation_method from_MolEN_master_file_using_cif_in
_audit_update_record ' ?'
_cell_angle_alpha 90.00
_cell_angle_beta 90.00
_cell_angle_gamma 90.00
_cell_formula_units_Z 4
_cell_length_a 10.740(2)
_cell_length_b 18.912(4)
_cell_length_c 17.163(4)
_cell_measurement_reflns_used 25
_cell_measurement_temperature 294(1)
_cell_measurement_theta_max 14
_cell_measurement_theta_min 6
_cell_volume 3486.1(13)
_computing_cell_refinement CAD4_(Enraf-Nonius,_1977)
_computing_data_collection CAD4_(Enraf-Nonius,_1977)
_computing_data_reduction PROCESS_MolEN_(Fair,_1990)
_computing_molecular_graphics ORTEP_(Johnson,_1976)
_computing_publication_material CIF_VAX_MolEN_(Fair,_1990)
_computing_structure_refinement LSFM_MolEN_(Fair,_1990)
_computing_structure_solution direct_methods_(SIR,_Burla_et_al.,_1989)
_diffrn_ambient_temperature 294(1)
_diffrn_measurement_device Enraf_Nonius_CAD4
_diffrn_measurement_method \q/\q
_diffrn_radiation_type Mo-K\a
_diffrn_radiation_wavelength 0.71073
_diffrn_reflns_av_R_equivalents na
_diffrn_reflns_limit_h_max 13
_diffrn_reflns_limit_h_min 0
_diffrn_reflns_limit_k_max 21
_diffrn_reflns_limit_k_min 0
_diffrn_reflns_limit_l_max 23
_diffrn_reflns_limit_l_min 0
_diffrn_reflns_number 3850
_diffrn_reflns_theta_max 25.96
_diffrn_reflns_theta_min 1.08
_diffrn_standards_decay_% 1.84
_diffrn_standards_interval_time 50
_diffrn_standards_number 3
_exptl_absorpt_coefficient_mu 1.931
_exptl_absorpt_correction_T_max 0.9996
_exptl_absorpt_correction_T_min 0.8137
_exptl_absorpt_correction_type semi-empirical
_exptl_crystal_colour black
_exptl_crystal_density_diffrn 1.57
_exptl_crystal_description 'multifaceted, isotropic'
_exptl_crystal_F_000 1660
_exptl_crystal_size_max 0.40
_exptl_crystal_size_mid 0.40
_exptl_crystal_size_min 0.40
_refine_diff_density_max 0.96
_refine_diff_density_min -0.28
_refine_ls_abs_structure_details
;
?
;
_refine_ls_extinction_method none
_refine_ls_goodness_of_fit_obs 2.810
_refine_ls_hydrogen_treatment H_atoms_riding
_refine_ls_matrix_type full
_refine_ls_number_parameters 244
_refine_ls_number_reflns 2119
_refine_ls_number_restraints 57
_refine_ls_R_factor_all 0.118
_refine_ls_R_factor_obs 0.065
_refine_ls_shift/esd_max 0.081
_refine_ls_structure_factor_coef F
_refine_ls_weighting_details 'w = 4Fo^2^/ (\s^2^(Fo^2^) + 0.0016 Fo^4^)'
_refine_ls_weighting_scheme calc
_refine_ls_wR_factor_obs 0.087
_reflns_number_observed 2119
_reflns_number_total 3850
_reflns_observed_criterion >3.0\s(I)
_cod_data_source_file ic9807432B.cif
_cod_data_source_block Vpnma
_cod_depositor_comments
;
The following automatic conversions were performed:

'_refine_ls_weighting_scheme' value '4Fo^2^/ (\s^2^(Fo^2^) + 0.0016
Fo^4^)' was changed to 'calc'. New tag '_refine_ls_weighting_details'
was created. The value of the new tag was set to 'w = 4Fo^2^/
(\s^2^(Fo^2^) + 0.0016 Fo^4^)'.

Automatic conversion script
Id: cif_fix_values 3143 2015-03-26 13:38:13Z robertas 
;
_cod_original_cell_volume 3486(2)
_cod_original_formula_sum 'C24 H28 Br1 N6 O7 S4 V2'
_cod_database_code 4327656

loop_
_symmetry_equiv_pos_as_xyz
'x, y, z'
'-x+1/2, y+1/2, z+1/2'
'x, -y+1/2, z'
'x+1/2, y, -z+1/2'
'-x, -y, -z'
'x+1/2, -y+1/2, -z+1/2'
'-x, y+1/2, -z'
'-x+1/2, -y, z+1/2'

loop_
_atom_site_aniso_label
_atom_site_aniso_U_11
_atom_site_aniso_U_22
_atom_site_aniso_U_33
_atom_site_aniso_U_12
_atom_site_aniso_U_13
_atom_site_aniso_U_23
BR 0.0650(8) 0.0718(8) 0.0854(8) -0.0084(7) 0.0241(7) 0.0124(7)
V 0.0518(6) 0.0545(6) 0.0592(5) 0.0028(5) -0.0027(5) -0.0001(5)
S1 0.059(1) 0.073(1) 0.104(1) -0.0072(9) 0.018(1) -0.007(1)
S2 0.069(1) 0.107(2) 0.090(1) 0.010(1) 0.020(1) -0.015(1)
O1 0.071(4) 0.058(4) 0.069(4) 0.0000 0.006(3) 0.0000
O2 0.067(3) 0.076(3) 0.073(2) 0.007(2) -0.013(2) -0.002(2)
O3 0.073(3) 0.064(3) 0.060(2) -0.008(2) 0.007(2) -0.006(2)
O4 0.119(8) 0.31(2) 0.085(6) -0.08(1) 0.006(6) -0.01(1)
O5 0.178(8) 0.083(5) 0.063(4) 0.0000 0.037(5) 0.0000
N1 0.047(3) 0.064(3) 0.053(2) 0.001(2) -0.006(2) -0.007(2)
N2 0.059(3) 0.070(3) 0.064(3) 0.008(3) -0.001(3) -0.014(3)
N3 0.084(6) 0.21(1) 0.057(4) -0.06(1) 0.018(5) -0.04(1)
N4 0.068(5) 0.061(5) 0.069(4) 0.024(9) 0.011(4) 0.025(8)
C1 0.054(3) 0.089(5) 0.052(3) -0.003(4) -0.004(3) -0.004(3)
C2 0.075(5) 0.111(6) 0.070(4) 0.003(5) 0.003(4) -0.017(4)
C3 0.069(4) 0.126(6) 0.080(4) -0.027(5) 0.026(4) 0.005(4)
C4 0.088(5) 0.101(5) 0.077(4) -0.023(5) 0.002(4) 0.009(4)
C5 0.073(4) 0.094(5) 0.067(4) -0.018(4) 0.001(4) 0.006(4)
C6 0.051(3) 0.066(4) 0.061(3) -0.006(3) -0.008(3) -0.002(3)
C7 0.065(4) 0.059(4) 0.053(3) -0.002(3) -0.011(3) 0.001(3)
C8 0.054(4) 0.079(4) 0.060(3) 0.002(3) -0.004(3) -0.008(3)
C9 0.100(6) 0.097(6) 0.114(5) 0.016(5) 0.016(5) -0.035(4)
C10 0.055(6) 0.11(1) 0.100(8) 0.01(1) -0.014(6) 0.02(1)
C11 0.093(8) 0.09(1) 0.089(7) -0.00(1) -0.037(6) -0.00(1)
C12 0.056(6) 0.10(1) 0.083(6) -0.01(1) 0.003(6) -0.01(1)
C13 0.16(1) 0.18(1) 0.065(7) -0.10(1) 0.004(8) 0.00(1)
C14 0.20(2) 0.14(1) 0.13(1) 0.0000 0.04(1) 0.0000
C15 0.17(2) 0.31(4) 0.062(9) -0.06(2) 0.03(1) 0.01(1)

loop_
_atom_site_label
_atom_site_fract_x
_atom_site_fract_y
_atom_site_fract_z
_atom_site_U_iso_or_equiv
_atom_site_thermal_displace_type
_atom_site_calc_flag
BR 0.7730(1) -0.10209(8) 0.29260(8) 0.0741(4) Uani ?
V 1.1062(1) 0.15806(5) 0.04183(6) 0.0552(3) Uani ?
S1 1.2972(2) 0.1520(1) -0.0233(1) 0.0786(6) Uani ?
S2 1.4176(2) 0.0318(1) -0.0989(1) 0.0888(6) Uani ?
O1 1.1368(6) 0.2500 0.0615(3) 0.066(2) Uani ?
O2 0.9965(4) 0.1556(2) -0.0203(2) 0.072(1) Uani ?
O3 1.0409(4) 0.1453(2) 0.1436(2) 0.066(1) Uani ?
O4 0.835(1) 0.271(1) -0.1636(5) 0.173(7) Uani ?
O5 1.3770(9) -0.2500 -0.2539(4) 0.108(3) Uani ?
N1 1.1439(4) 0.0488(3) 0.0482(3) 0.055(1) Uani ?
N2 1.2304(5) 0.0157(3) -0.0019(3) 0.064(2) Uani ?
N3 1.2426(9) -0.258(1) 0.0106(5) 0.118(4) Uani ?
N4 1.3310(7) -0.245(1) -0.1004(4) 0.066(2) Uani ?
C1 0.9761(6) 0.0902(4) 0.1737(3) 0.065(2) Uani ?
C2 0.8902(6) 0.1033(4) 0.2350(4) 0.085(2) Uani ?
C3 0.8261(6) 0.0463(4) 0.2694(4) 0.092(2) Uani ?
C4 0.8448(7) -0.0223(4) 0.2423(4) 0.089(2) Uani ?
C5 0.9270(6) -0.0354(4) 0.1820(4) 0.078(2) Uani ?
C6 0.9919(6) 0.0214(3) 0.1465(3) 0.060(2) Uani ?
C7 1.0811(5) 0.0034(3) 0.0877(3) 0.059(2) Uani ?
C8 1.3025(6) 0.0620(3) -0.0354(3) 0.064(2) Uani ?
C9 1.3983(8) -0.0624(4) -0.0933(5) 0.103(3) Uani ?
C10 1.420(1) -0.241(1) -0.0442(6) 0.087(4) Uani ?
C11 1.362(1) -0.262(1) 0.0236(7) 0.092(4) Uani ?
C12 1.221(1) -0.261(1) -0.0639(6) 0.081(4) Uani ?
C13 0.916(1) 0.262(1) -0.2112(7) 0.135(6) Uani ?
C14 1.050(2) 0.2500 -0.1871(9) 0.159(7) Uani ?
C15 0.902(2) 0.285(1) -0.2946(8) 0.18(1) Uani ?
H1 0.8762 0.1502 0.2528 0.1110 Uiso calc
H2 0.7699 0.0547 0.3111 0.1190 Uiso calc
H3 0.9400 -0.0825 0.1644 0.1013 Uiso calc
H4 1.0947 -0.0453 0.0773 0.0764 Uiso calc
H5 1.4574 -0.0848 -0.1263 0.1343 Uiso calc
H6 1.4107 -0.0775 -0.0411 0.1343 Uiso calc
H7 1.3166 -0.0746 -0.1096 0.1343 Uiso calc
H8 1.5063 -0.2318 -0.0516 0.1160 Uiso calc
H9 1.4011 -0.2668 0.0730 0.1167 Uiso calc
H10 1.1801 -0.2575 0.0498 0.0870 Uiso calc
H11 1.1443 -0.2725 -0.0883 0.1085 Uiso calc
H12 1.3428 -0.2370 -0.1546 0.1298 Uiso calc

loop_
_geom_angle_atom_site_label_1
_geom_angle_atom_site_label_2
_geom_angle_atom_site_label_3
_geom_angle
S1 V O1 88.7(2)
S1 V O2 109.1(2)
S1 V O3 139.3(1)
S1 V N1 79.0(1)
O1 V O2 106.8(2)
O1 V O3 91.0(2)
O1 V N1 154.3(2)
O2 V O3 109.9(2)
O2 V N1 98.5(2)
O3 V N1 84.2(2)
V S1 C8 97.8(2)
C8 S2 C9 102.1(4)
V O3 C1 129.7(4)
V N1 N2 121.9(3)
V N1 C7 125.6(4)
N2 N1 C7 111.8(5)
N1 N2 C8 111.2(5)
C11 N3 C12 1091(1)
C11 N3 H10 124.99
C12 N3 H10 124.77
C10 N4 C12 107.1(8)
C10 N4 H12 126.32
C12 N4 H12 126.56
O3 C1 C2 118.8(6)
O3 C1 C6 121.9(5)
C2 C1 C6 119.4(6)
C1 C2 C3 119.6(7)
C1 C2 H1 120.22
C3 C2 H1 120.23
C2 C3 C4 120.2(7)
C2 C3 H2 119.87
C4 C3 H2 119.90
BR C4 C3 122.0(5)
BR C4 C5 117.1(6)
C3 C4 C5 120.6(7)
C4 C5 C6 119.9(7)
C4 C5 H3 120.04
C6 C5 H3 120.05
C1 C6 C5 120.3(6)
C1 C6 C7 122.7(6)
C5 C6 C7 116.8(6)
N1 C7 C6 124.3(6)
N1 C7 H4 117.87
C6 C7 H4 117.87
C7 C7 H4 999.99
S1 C8 S2 115.1(4)
S1 C8 N2 126.4(5)
S2 C8 N2 118.5(5)
S2 C9 H5 109.47
S2 C9 H6 109.51
S2 C9 H7 109.43
H5 C9 H6 109.47
H5 C9 H7 109.47
H6 C9 H7 109.47
N4 C10 C11 105(1)
N4 C10 H8 126.95
C11 C10 H8 127.12
N3 C11 C10 106(1)
N3 C11 H9 126.43
C10 C11 H9 125.49
N3 C12 N4 1061(1)
N3 C12 H11 126.79
N4 C12 H11 126.63
O4 C13 C14 122(1)
O4 C13 C15 122(2)
C14 C13 C15 114(1)

loop_
_geom_bond_atom_site_label_1
_geom_bond_atom_site_label_2
_geom_bond_distance
BR C4 1.902(8)
V S1 2.339(2)
V O1 1.801(2)
V O2 1.590(4)
V O3 1.898(4)
V N1 2.109(5)
S1 C8 1.716(7)
S2 C8 1.745(6)
S2 C9 1.795(8)
O3 C1 1.355(8)
O4 C13 1.21(2)
N1 N2 1.413(7)
N1 C7 1.286(8)
N2 C8 1.302(8)
N3 C11 1.30(2)
N3 C12 1.30(1)
N3 H10 0.9500
N4 C10 1.36(1)
N4 C12 1.37(1)
N4 H12 0.9500
C1 C2 1.421(9)
C1 C6 1.392(9)
C2 C3 1.41(1)
C2 H1 0.9500
C3 C4 1.39(1)
C3 H2 0.9500
C4 C5 1.38(1)
C5 C6 1.419(9)
C5 H3 0.9500
C6 C7 1.433(8)
C7 H4 0.9500
C9 H5 0.9500
C9 H6 0.9500
C9 H7 0.9500
C10 C11 1.38(2)
C10 H8 0.9500
C11 H9 0.9500
C12 H11 0.9500
C13 C14 1.52(2)
C13 C15 1.50(2)
